data_1567248
loop_
_publ_author_name
'Morales-Collazo, Oscar'
'Lynch, Vincent M.'
'Brennecke, Joan F.'

_publ_section_title
;
 6,7-Dihydro-5H-pyrrolo[1,2-a]imidazole
;
_journal_coden_ASTM IUCRBK
_journal_coeditor_code WM4129
_journal_issue 5
_journal_name_full IUCrData
_journal_page_first x200681
_journal_paper_doi 10.1107/s2414314620006811
_journal_volume 5
_journal_year 2020
_chemical_formula_iupac 'C6 H8 N2'
_chemical_formula_moiety 'C6 H8 N2'
_chemical_formula_sum 'C6 H8 N2'
_chemical_formula_weight 108.14
_chemical_name_systematic
;
6,7-Dihydro-5<i>H</i>-pyrrolo[1,2-<i>a</i>]imidazole
;
_space_group_crystal_system monoclinic
_space_group_IT_number 14
_space_group_name_Hall '-P 2yn'
_space_group_name_H-M_alt 'P 1 21/n 1'
_atom_sites_solution_hydrogens difmap
_audit_creation_method SHELXL-2016/6
_audit_update_record
;
2020-05-04 # Formatted by publCIF

2020-05-20 # Formatted by IUCr publCIF
;
_cell_angle_alpha 90
_cell_angle_beta 104.91(3)
_cell_angle_gamma 90
_cell_formula_units_Z 4
_cell_length_a 7.908(7)
_cell_length_b 7.441(8)
_cell_length_c 9.880(9)
_cell_measurement_reflns_used 1451
_cell_measurement_temperature 100(2)
_cell_measurement_theta_max 27.5
_cell_measurement_theta_min 2.66
_cell_volume 561.8(9)
_computing_cell_refinement
;
CrystalClear (Rigaku, 2008)
;
_computing_data_collection
;
CrystalClear (Rigaku, 2008)
;
_computing_data_reduction
;
CrystalClear (Rigaku, 2008)
;
_computing_molecular_graphics
;
XP in SHELXTL/PC (Sheldrick, 2008) and MERCURY Macrae <i>et al.</i>, 
2020)
;
_computing_publication_material
;
publCIF (Westrip, 2010)
;
_computing_structure_refinement
;
SHELXL (Sheldrick, 2015b)
;
_computing_structure_solution
;
SHELXT (Sheldrick, 2015a)
;
_diffrn_ambient_temperature 100(2)
_diffrn_measured_fraction_theta_full 1.000
_diffrn_measured_fraction_theta_max 0.996
_diffrn_measurement_device_type 'Rigaku AFC-12 with Saturn 724+ CCD'
_diffrn_measurement_method \w-scans
_diffrn_radiation_probe x-ray
_diffrn_radiation_type MoK\a
_diffrn_radiation_wavelength 0.71073
_diffrn_reflns_av_R_equivalents 0.0362
_diffrn_reflns_av_unetI/netI 0.0441
_diffrn_reflns_Laue_measured_fraction_full 1.000
_diffrn_reflns_Laue_measured_fraction_max 0.996
_diffrn_reflns_limit_h_max 10
_diffrn_reflns_limit_h_min -6
_diffrn_reflns_limit_k_max 9
_diffrn_reflns_limit_k_min -6
_diffrn_reflns_limit_l_max 12
_diffrn_reflns_limit_l_min -12
_diffrn_reflns_number 2575
_diffrn_reflns_point_group_measured_fraction_full 1.000
_diffrn_reflns_point_group_measured_fraction_max 0.996
_diffrn_reflns_theta_full 25.242
_diffrn_reflns_theta_max 27.468
_diffrn_reflns_theta_min 2.955
_diffrn_source 'sealed fine focus tube'
_exptl_absorpt_coefficient_mu 0.081
_exptl_absorpt_correction_T_max 1.00
_exptl_absorpt_correction_T_min 0.730
_exptl_absorpt_correction_type multi-scan
_exptl_absorpt_process_details
;
(<i>ABSCOR</i>; Higashi, 2001)
;
_exptl_crystal_colour colorless
_exptl_crystal_density_diffrn 1.279
_exptl_crystal_description prism
_exptl_crystal_F_000 232
_exptl_crystal_size_max 0.310
_exptl_crystal_size_mid 0.190
_exptl_crystal_size_min 0.160
_refine_diff_density_max 0.284
_refine_diff_density_min -0.224
_refine_diff_density_rms 0.048
_refine_ls_extinction_coef .
_refine_ls_extinction_method none
_refine_ls_goodness_of_fit_ref 1.050
_refine_ls_hydrogen_treatment refall
_refine_ls_matrix_type full
_refine_ls_number_parameters 105
_refine_ls_number_reflns 1279
_refine_ls_number_restraints 0
_refine_ls_restrained_S_all 1.050
_refine_ls_R_factor_all 0.0519
_refine_ls_R_factor_gt 0.0418
_refine_ls_shift/su_max 0.000
_refine_ls_shift/su_mean 0.000
_refine_ls_structure_factor_coef Fsqd
_refine_ls_weighting_details 'w=1/[\s^2^(Fo^2^)+(0.0797P)^2^] where P=(Fo^2^+2Fc^2^)/3'
_refine_ls_weighting_scheme calc
_refine_ls_wR_factor_gt 0.1167
_refine_ls_wR_factor_ref 0.1231
_reflns_Friedel_coverage 0.000
_reflns_Friedel_fraction_full .
_reflns_Friedel_fraction_max .
_reflns_number_gt 1028
_reflns_number_total 1279
_reflns_threshold_expression 'I > 2\s(I)'
_cod_data_source_file wm4129sup1.cif
_cod_data_source_block I
_cod_original_sg_symbol_H-M 'P 21/n'
_cod_database_code 1567248
_publcif_datablock.id {69de4aae-3b86-446c-ab32-2f5b6d445da7}

_shelx_shelxl_version_number 2016/6
_shelx_space_group_comment
;
The symmetry employed for this shelxl refinement is uniquely defined
by the following loop, which should always be used as a source of
symmetry information in preference to the above space-group names.
They are only intended as comments.
;
_shelx_estimated_absorpt_t_min 0.975
_shelx_estimated_absorpt_t_max 0.987
_publcif_info_exptl_table_max_cols 4
_publcif_info_exptl_table_use_headnotes n
_publcif_funding_html
;
<span class="funder">
<span class="fundref-name" data-id="100000001">National Science
 Foundation</span>
<span class="fundref-subname" data-id=""></span> 
(<span class="fundref-grant-group"><span 
class="fundref-grant-type">grant</span> No. 
<span class="fundref-grant-id">0741973</span></span>).
</span>
;

loop_
_space_group_symop_operation_xyz
'x, y, z'
'-x+1/2, y+1/2, -z+1/2'
'-x, -y, -z'
'x-1/2, -y-1/2, z-1/2'

loop_
_atom_site_label
_atom_site_type_symbol
_atom_site_fract_x
_atom_site_fract_y
_atom_site_fract_z
_atom_site_U_iso_or_equiv
_atom_site_adp_type
_atom_site_occupancy
_atom_site_site_symmetry_order
_atom_site_calc_flag
_atom_site_refinement_flags_posn
_atom_site_refinement_flags_adp
_atom_site_refinement_flags_occupancy
_atom_site_disorder_assembly
_atom_site_disorder_group
C1 C 0.35368(15) 0.73358(16) 0.04868(12) 0.0174(3) Uani 1 1 d . . . . .
C2 C 0.25317(16) 0.68855(17) -0.08171(12) 0.0197(3) Uani 1 1 d . . . . .
C3 C 0.20769(14) 0.96844(16) -0.05783(11) 0.0156(3) Uani 1 1 d . . . . .
C4 C 0.17443(17) 1.16552(17) -0.05457(13) 0.0209(3) Uani 1 1 d . . . . .
C5 C 0.26013(17) 1.21318(18) 0.10150(13) 0.0219(3) Uani 1 1 d . . . . .
C6 C 0.38632(16) 1.05792(16) 0.16201(12) 0.0183(3) Uani 1 1 d . . . . .
N1 N 0.32126(12) 0.91323(13) 0.06209(9) 0.0150(3) Uani 1 1 d . . . . .
N2 N 0.16179(13) 0.83657(14) -0.14934(10) 0.0194(3) Uani 1 1 d . . . . .
H1 H 0.4341(18) 0.6695(18) 0.1200(15) 0.024(4) Uiso 1 1 d . . . . .
H2 H 0.2433(17) 0.5700(17) -0.1276(14) 0.023(4) Uiso 1 1 d . . . . .
H4A H 0.2310(17) 1.2310(17) -0.1188(14) 0.023(4) Uiso 1 1 d . . . . .
H4B H 0.0496(19) 1.1952(19) -0.0828(15) 0.029(4) Uiso 1 1 d . . . . .
H5A H 0.3296(19) 1.333(2) 0.1160(16) 0.032(4) Uiso 1 1 d . . . . .
H5B H 0.167(2) 1.2194(19) 0.1527(15) 0.035(4) Uiso 1 1 d . . . . .
H6A H 0.5118(17) 1.0873(18) 0.1648(13) 0.022(3) Uiso 1 1 d . . . . .
H6B H 0.3805(18) 1.018(2) 0.2585(15) 0.036(4) Uiso 1 1 d . . . . .

loop_
_atom_site_aniso_label
_atom_site_aniso_U_11
_atom_site_aniso_U_22
_atom_site_aniso_U_33
_atom_site_aniso_U_23
_atom_site_aniso_U_13
_atom_site_aniso_U_12
C1 0.0210(6) 0.0136(6) 0.0166(6) 0.0022(5) 0.0029(5) -0.0006(5)
C2 0.0246(6) 0.0159(7) 0.0177(6) -0.0014(5) 0.0037(5) -0.0034(5)
C3 0.0149(5) 0.0193(6) 0.0123(6) 0.0023(4) 0.0029(4) 0.0003(4)
C4 0.0232(7) 0.0201(7) 0.0199(6) 0.0036(5) 0.0067(5) 0.0025(5)
C5 0.0255(7) 0.0192(7) 0.0224(6) -0.0032(5) 0.0087(5) 0.0004(5)
C6 0.0238(6) 0.0178(6) 0.0128(6) -0.0037(4) 0.0038(4) -0.0054(5)
N1 0.0174(5) 0.0158(6) 0.0111(5) -0.0001(4) 0.0021(4) -0.0014(4)
N2 0.0207(5) 0.0210(6) 0.0155(5) -0.0004(4) 0.0025(4) -0.0017(4)

loop_
_atom_type_symbol
_atom_type_description
_atom_type_scat_dispersion_real
_atom_type_scat_dispersion_imag
_atom_type_scat_source
C C 0.0033 0.0016 'International Tables Vol C Tables 4.2.6.8 and 6.1.1.4'
H H 0.0000 0.0000 'International Tables Vol C Tables 4.2.6.8 and 6.1.1.4'
N N 0.0061 0.0033 'International Tables Vol C Tables 4.2.6.8 and 6.1.1.4'

loop_
_geom_angle_atom_site_label_1
_geom_angle_atom_site_label_2
_geom_angle_atom_site_label_3
_geom_angle
_geom_angle_site_symmetry_1
_geom_angle_site_symmetry_3
C2 C1 N1 104.54(10) . .
C2 C1 H1 133.8(8) . .
N1 C1 H1 121.6(8) . .
C1 C2 N2 111.23(12) . .
C1 C2 H2 127.5(8) . .
N2 C2 H2 121.2(8) . .
N2 C3 N1 112.18(12) . .
N2 C3 C4 136.59(11) . .
N1 C3 C4 111.13(10) . .
C3 C4 C5 102.18(10) . .
C3 C4 H4A 111.0(8) . .
C5 C4 H4A 111.6(8) . .
C3 C4 H4B 112.7(8) . .
C5 C4 H4B 112.4(8) . .
H4A C4 H4B 107.1(11) . .
C6 C5 C4 106.64(11) . .
C6 C5 H5A 108.9(8) . .
C4 C5 H5A 114.4(8) . .
C6 C5 H5B 109.0(8) . .
C4 C5 H5B 108.9(8) . .
H5A C5 H5B 108.9(12) . .
N1 C6 C5 102.10(11) . .
N1 C6 H6A 110.5(7) . .
C5 C6 H6A 112.4(8) . .
N1 C6 H6B 109.0(9) . .
C5 C6 H6B 113.8(9) . .
H6A C6 H6B 108.7(10) . .
C3 N1 C1 108.01(10) . .
C3 N1 C6 113.99(11) . .
C1 N1 C6 137.70(10) . .
C3 N2 C2 104.03(12) . .

loop_
_geom_bond_atom_site_label_1
_geom_bond_atom_site_label_2
_geom_bond_distance
_geom_bond_site_symmetry_2
C1 C2 1.3700(19) .
C1 N1 1.374(2) .
C1 H1 0.948(14) .
C2 N2 1.3905(18) .
C2 H2 0.986(13) .
C3 N2 1.3203(18) .
C3 N1 1.3533(17) .
C3 C4 1.492(2) .
C4 C5 1.557(2) .
C4 H4A 0.993(14) .
C4 H4B 0.980(15) .
C5 C6 1.543(2) .
C5 H5A 1.038(15) .
C5 H5B 0.994(15) .
C6 N1 1.4619(17) .
C6 H6A 1.010(13) .
C6 H6B 1.011(14) .

loop_
_geom_hbond_atom_site_label_D
_geom_hbond_atom_site_label_H
_geom_hbond_atom_site_label_A
_geom_hbond_distance_DH
_geom_hbond_distance_HA
_geom_hbond_distance_DA
_geom_hbond_angle_DHA
C1 H1 N2 0.95(1) 2.52(1) 3.73(3) 150(1)

loop_
_geom_torsion_atom_site_label_1
_geom_torsion_atom_site_label_2
_geom_torsion_atom_site_label_3
_geom_torsion_atom_site_label_4
_geom_torsion
_geom_torsion_site_symmetry_1
_geom_torsion_site_symmetry_2
_geom_torsion_site_symmetry_3
_geom_torsion_site_symmetry_4
N1 C3 C4 C5 -10.83(13) . . . .
C3 C4 C5 C6 18.49(13) . . . .
C4 C5 C6 N1 -19.28(13) . . . .
C4 C3 N1 C6 -1.63(13) . . . .
C5 C6 N1 C3 13.39(12) . . . .

loop_
_publcif_info_tables.block_id
_publcif_info_tables.reference_item
{69de4aae-3b86-446c-ab32-2f5b6d445da7} '_geom_hbond_atom_site_label_D'
{69de4aae-3b86-446c-ab32-2f5b6d445da7} '_publcif_info_datablock.publ_exptl'

loop_
_publcif_info_cif.paper_type
EX

loop_
_publcif_info_datablock.id
_publcif_info_datablock.publ_exptl
_publcif_info_datablock.publ_geom
_publcif_info_datablock.structure
{69de4aae-3b86-446c-ab32-2f5b6d445da7} y y y

loop_
_publcif_info_exptl_table_extra_item
sin_theta_over_lambda_max

_cod_database_fobs_code 1567248
